data_4311815
loop_
_publ_author_name
'Javier A. Cabeza'
'Ignacio del R\'io'
'Pablo Garc\'ia-\'Alvarez'
'Daniel Miguel'
'V\'ictor Riera'

_publ_contact_author_address
;
      Departamento de Qu\'imica Org\'anica e Inorg\'anica 
      Facultad de Qu\'imica 
      Universidad de Oviedo 
      33071 Oviedo 
      Spain 
;
_publ_contact_author_email jac@fq.uniovi.es
_publ_contact_author_fax '+34 985 103446'
_publ_contact_author_name 'Javier A. Cabeza'
_publ_contact_author_phone '+34 985 103501'
_publ_section_title
;
 Hexaruthenium Carbonyl Cluster Complexes with Basal Edge-Bridged Square
 Pyramidal Metallic Skeleton: Efficient Synthesis of 2-Imidopyridine
 Derivatives and Determination of Their Reactive Sites in Carbonyl
 Substitution Reactions
;
_journal_name_full 'Inorganic Chemistry'
_journal_page_first 5450
_journal_page_last 5458
_journal_paper_doi 10.1021/ic0492789
_journal_volume 43
_journal_year 2004
_chemical_formula_sum 'C39 H23 N2 O15 P Ru6'
_chemical_formula_weight 1396.98
_chemical_name_systematic
; 
 ? 
;
_space_group_IT_number 2
_symmetry_cell_setting triclinic
_symmetry_space_group_name_Hall '-P 1'
_symmetry_space_group_name_H-M 'P -1'
_atom_sites_solution_hydrogens geom
_atom_sites_solution_primary direct
_atom_sites_solution_secondary difmap
_audit_creation_method SHELXL-97
_cell_angle_alpha 84.826(18)
_cell_angle_beta 77.902(18)
_cell_angle_gamma 68.341(18)
_cell_formula_units_Z 2
_cell_length_a 11.998(13)
_cell_length_b 12.108(13)
_cell_length_c 16.396(18)
_cell_measurement_temperature 293(2)
_cell_volume 2164(4)
_computing_cell_refinement 'Bruker SMART'
_computing_data_collection 'Bruker SMART'
_computing_data_reduction 'Bruker SHELXTL'
_computing_molecular_graphics 'Bruker SHELXTL'
_computing_publication_material 'Bruker SHELXTL'
_computing_structure_refinement 'SHELXL-97 (Sheldrick, 1997)'
_computing_structure_solution 'SHELXS-97 (Sheldrick, 1990)'
_diffrn_ambient_temperature 293(2)
_diffrn_measured_fraction_theta_full 0.897
_diffrn_measured_fraction_theta_max 0.897
_diffrn_measurement_device_type 'CCD area detector'
_diffrn_measurement_method 'phi and omega scans'
_diffrn_radiation_monochromator graphite
_diffrn_radiation_source 'fine-focus sealed tube'
_diffrn_radiation_type MoK\a
_diffrn_radiation_wavelength 0.71073
_diffrn_reflns_av_R_equivalents 0.0179
_diffrn_reflns_av_sigmaI/netI 0.0159
_diffrn_reflns_limit_h_max 13
_diffrn_reflns_limit_h_min -7
_diffrn_reflns_limit_k_max 13
_diffrn_reflns_limit_k_min -13
_diffrn_reflns_limit_l_max 17
_diffrn_reflns_limit_l_min -18
_diffrn_reflns_number 8379
_diffrn_reflns_theta_full 23.29
_diffrn_reflns_theta_max 23.29
_diffrn_reflns_theta_min 1.81
_exptl_absorpt_coefficient_mu 2.148
_exptl_absorpt_correction_T_max 1.000000
_exptl_absorpt_correction_T_min 0.767889
_exptl_absorpt_correction_type SADABS
_exptl_crystal_colour BLACK
_exptl_crystal_density_diffrn 2.144
_exptl_crystal_density_method 'not measured'
_exptl_crystal_description PRISM
_exptl_crystal_F_000 1340
_exptl_crystal_size_max 0.21
_exptl_crystal_size_mid 0.35
_exptl_crystal_size_min 0.40
_refine_diff_density_max 0.907
_refine_diff_density_min -0.643
_refine_diff_density_rms 0.127
_refine_ls_extinction_coef 0.00106(9)
_refine_ls_extinction_expression Fc^*^=kFc[1+0.001xFc^2^\l^3^/sin(2\q)]^-1/4^
_refine_ls_extinction_method SHELXL
_refine_ls_goodness_of_fit_ref 1.232
_refine_ls_hydrogen_treatment mixed
_refine_ls_matrix_type full
_refine_ls_number_parameters 578
_refine_ls_number_reflns 5588
_refine_ls_number_restraints 0
_refine_ls_restrained_S_all 1.232
_refine_ls_R_factor_all 0.0398
_refine_ls_R_factor_gt 0.0356
_refine_ls_shift/su_max 0.001
_refine_ls_shift/su_mean 0.000
_refine_ls_structure_factor_coef Fsqd
_refine_ls_weighting_details 'calc w=1/[\s^2^(Fo^2^)+(0.0129P)^2^+16.3361P] where P=(Fo^2^+2Fc^2^)/3'
_refine_ls_weighting_scheme calc
_refine_ls_wR_factor_gt 0.0764
_refine_ls_wR_factor_ref 0.0802
_reflns_number_gt 5228
_reflns_number_total 5588
_reflns_threshold_expression >2sigma(I)
_cod_data_source_file ic0492789si20040603_085619_4.cif
_cod_data_source_block 6_(pg78f1am)
_cod_depositor_comments
;
The following automatic conversions were performed:
'_symmetry_cell_setting' value 'Triclinic' changed to 'triclinic'
according to '/home/saulius/struct/CIF-dictionaries/cif_core.dic'
dictionary named 'cif_core.dic' version 2.4.1 from 2010-06-29.

Automatic conversion script
Id: cif_fix_enum 1527 2010-12-29 10:47:43Z saulius 
;
_cod_database_code 4311815

loop_
_symmetry_equiv_pos_as_xyz
'x, y, z'
'-x, -y, -z'

loop_
_atom_site_label
_atom_site_type_symbol
_atom_site_fract_x
_atom_site_fract_y
_atom_site_fract_z
_atom_site_U_iso_or_equiv
_atom_site_adp_type
_atom_site_occupancy
_atom_site_symmetry_multiplicity
_atom_site_calc_flag
_atom_site_refinement_flags
_atom_site_disorder_assembly
_atom_site_disorder_group
Ru1 Ru 0.67000(5) 0.97610(5) 0.83368(3) 0.02810(15) Uani 1 1 d . . .
Ru2 Ru 0.84644(5) 0.96283(4) 0.69179(3) 0.02494(15) Uani 1 1 d . . .
Ru3 Ru 0.73708(6) 1.16742(5) 0.77533(4) 0.03392(16) Uani 1 1 d . . .
Ru4 Ru 0.57650(5) 0.84830(5) 0.75484(4) 0.02919(15) Uani 1 1 d . . .
Ru5 Ru 0.74172(5) 0.84671(5) 0.61044(3) 0.02866(15) Uani 1 1 d . . .
Ru6 Ru 0.82869(5) 0.73801(5) 0.76441(3) 0.02724(15) Uani 1 1 d . . .
P1 P 1.03660(16) 0.63152(15) 0.77094(11) 0.0305(4) Uani 1 1 d . . .
N1 N 0.6542(5) 0.9904(5) 0.7043(3) 0.0273(12) Uani 1 1 d . . .
N2 N 0.5957(5) 1.2000(5) 0.6997(3) 0.0291(13) Uani 1 1 d . . .
H100 H 0.833(8) 0.880(8) 0.797(6) 0.07(3) Uiso 1 1 d . . .
H200 H 0.881(6) 0.796(6) 0.666(4) 0.031(18) Uiso 1 1 d . . .
C100 C 0.5444(7) 0.8904(7) 0.8796(5) 0.0402(18) Uani 1 1 d . . .
O100 O 0.4862(6) 0.8766(6) 0.9419(4) 0.0594(16) Uani 1 1 d . . .
C101 C 0.5373(8) 1.1160(7) 0.8683(5) 0.045(2) Uani 1 1 d . . .
O101 O 0.4473(6) 1.1922(5) 0.8900(4) 0.0651(18) Uani 1 1 d . . .
C102 C 0.7199(7) 0.9537(6) 0.9374(5) 0.0416(19) Uani 1 1 d . . .
O102 O 0.7563(6) 0.9376(6) 0.9975(4) 0.072(2) Uani 1 1 d . . .
C201 C 0.8614(6) 1.0441(7) 0.5906(5) 0.0365(17) Uani 1 1 d . . .
O201 O 0.8708(6) 1.0951(6) 0.5298(4) 0.0598(16) Uani 1 1 d . . .
C202 C 1.0073(7) 0.9464(6) 0.6906(5) 0.0364(17) Uani 1 1 d . . .
O202 O 1.1035(5) 0.9448(6) 0.6875(4) 0.0637(18) Uani 1 1 d . . .
C301 C 0.8362(8) 1.2380(7) 0.6998(6) 0.044(2) Uani 1 1 d . . .
O301 O 0.9034(7) 1.2739(5) 0.6575(5) 0.0679(18) Uani 1 1 d . . .
C302 C 0.6485(9) 1.3001(7) 0.8502(6) 0.058(2) Uani 1 1 d . . .
O302 O 0.6094(9) 1.3714(6) 0.8984(5) 0.099(3) Uani 1 1 d . . .
C303 C 0.8580(8) 1.1069(6) 0.8389(5) 0.046(2) Uani 1 1 d . . .
O303 O 0.9303(6) 1.0721(5) 0.8798(4) 0.0677(19) Uani 1 1 d . . .
C400 C 0.6055(7) 0.7836(7) 0.6315(5) 0.0436(19) Uani 1 1 d . . .
O400 O 0.5638(6) 0.7308(6) 0.6002(4) 0.0670(18) Uani 1 1 d . . .
C401 C 0.4065(7) 0.9286(7) 0.7551(5) 0.0414(19) Uani 1 1 d . . .
O401 O 0.3041(6) 0.9709(6) 0.7602(5) 0.076(2) Uani 1 1 d . . .
C402 C 0.5506(7) 0.7073(8) 0.7926(6) 0.050(2) Uani 1 1 d . . .
O402 O 0.5356(6) 0.6227(6) 0.8162(5) 0.077(2) Uani 1 1 d . . .
C501 C 0.7043(8) 0.9392(7) 0.5153(5) 0.0436(19) Uani 1 1 d . . .
O501 O 0.6806(7) 0.9924(6) 0.4566(4) 0.074(2) Uani 1 1 d . . .
C502 C 0.8400(7) 0.7267(7) 0.5366(5) 0.045(2) Uani 1 1 d . . .
O502 O 0.8989(6) 0.6532(6) 0.4888(4) 0.0705(19) Uani 1 1 d . . .
C601 C 0.8221(6) 0.6051(7) 0.7165(5) 0.0410(19) Uani 1 1 d . . .
O601 O 0.8156(6) 0.5251(5) 0.6905(5) 0.0691(19) Uani 1 1 d . . .
C602 C 0.7805(7) 0.6870(7) 0.8735(6) 0.046(2) Uani 1 1 d . . .
O602 O 0.7474(6) 0.6558(7) 0.9388(4) 0.081(2) Uani 1 1 d . . .
C1 C 0.5789(5) 1.1003(6) 0.6789(4) 0.0234(14) Uani 1 1 d . . .
C2 C 0.4925(6) 1.1113(6) 0.6328(4) 0.0347(17) Uani 1 1 d . . .
H2 H 0.4821 1.0437 0.6183 0.042 Uiso 1 1 calc R . .
C3 C 0.4206(6) 1.2218(7) 0.6078(5) 0.0403(19) Uani 1 1 d . . .
H3 H 0.3610 1.2294 0.5773 0.048 Uiso 1 1 calc R . .
C4 C 0.4386(7) 1.3215(7) 0.6290(5) 0.0414(19) Uani 1 1 d . . .
H4 H 0.3919 1.3967 0.6118 0.050 Uiso 1 1 calc R . .
C5 C 0.5252(6) 1.3085(6) 0.6751(4) 0.0335(16) Uani 1 1 d . . .
C11 C 0.5389(8) 1.4185(6) 0.7000(5) 0.050(2) Uani 1 1 d . . .
H11A H 0.5059 1.4321 0.7584 0.075 Uiso 1 1 calc R . .
H11B H 0.4956 1.4854 0.6684 0.075 Uiso 1 1 calc R . .
H11C H 0.6238 1.4084 0.6892 0.075 Uiso 1 1 calc R . .
C12 C 1.1407(6) 0.6279(6) 0.6722(5) 0.0341(17) Uani 1 1 d . . .
C13 C 1.1195(8) 0.5908(7) 0.6009(5) 0.0449(19) Uani 1 1 d . . .
H13 H 1.0536 0.5663 0.6050 0.054 Uiso 1 1 calc R . .
C14 C 1.1934(9) 0.5895(8) 0.5251(5) 0.056(2) Uani 1 1 d . . .
H14 H 1.1777 0.5637 0.4785 0.067 Uiso 1 1 calc R . .
C15 C 1.2919(9) 0.6263(8) 0.5171(6) 0.060(3) Uani 1 1 d . . .
H15 H 1.3425 0.6249 0.4654 0.072 Uiso 1 1 calc R . .
C16 C 1.3137(8) 0.6646(8) 0.5862(6) 0.056(2) Uani 1 1 d . . .
H16 H 1.3792 0.6901 0.5813 0.067 Uiso 1 1 calc R . .
C17 C 1.2394(7) 0.6659(7) 0.6630(5) 0.0440(19) Uani 1 1 d . . .
H17 H 1.2552 0.6923 0.7093 0.053 Uiso 1 1 calc R . .
C21 C 1.0634(6) 0.4746(6) 0.7982(5) 0.0370(18) Uani 1 1 d . . .
C22 C 1.0213(9) 0.4480(8) 0.8806(6) 0.061(3) Uani 1 1 d . . .
H22 H 0.9808 0.5085 0.9192 0.073 Uiso 1 1 calc R . .
C23 C 1.0401(10) 0.3313(9) 0.9047(7) 0.074(3) Uani 1 1 d . . .
H23 H 1.0119 0.3135 0.9597 0.088 Uiso 1 1 calc R . .
C24 C 1.0989(9) 0.2426(8) 0.8493(7) 0.068(3) Uani 1 1 d . . .
H24 H 1.1141 0.1639 0.8664 0.082 Uiso 1 1 calc R . .
C25 C 1.1355(10) 0.2695(8) 0.7691(7) 0.075(3) Uani 1 1 d . . .
H25 H 1.1733 0.2085 0.7307 0.090 Uiso 1 1 calc R . .
C26 C 1.1186(8) 0.3843(7) 0.7423(6) 0.057(2) Uani 1 1 d . . .
H26 H 1.1445 0.4005 0.6865 0.068 Uiso 1 1 calc R . .
C31 C 1.1091(7) 0.6721(7) 0.8450(4) 0.0367(17) Uani 1 1 d . . .
C32 C 1.0692(8) 0.7867(7) 0.8709(5) 0.046(2) Uani 1 1 d . . .
H32 H 0.9997 0.8428 0.8551 0.055 Uiso 1 1 calc R . .
C33 C 1.1315(8) 0.8202(8) 0.9207(6) 0.058(2) Uani 1 1 d . . .
H33 H 1.1038 0.8984 0.9381 0.069 Uiso 1 1 calc R . .
C34 C 1.2331(9) 0.7382(9) 0.9439(6) 0.063(3) Uani 1 1 d . . .
H34 H 1.2762 0.7611 0.9759 0.076 Uiso 1 1 calc R . .
C35 C 1.2720(8) 0.6230(9) 0.9208(6) 0.064(3) Uani 1 1 d . . .
H35 H 1.3397 0.5669 0.9388 0.076 Uiso 1 1 calc R . .
C36 C 1.2125(8) 0.5891(8) 0.8711(6) 0.057(2) Uani 1 1 d . . .
H36 H 1.2408 0.5105 0.8546 0.069 Uiso 1 1 calc R . .

loop_
_atom_site_aniso_label
_atom_site_aniso_U_11
_atom_site_aniso_U_22
_atom_site_aniso_U_33
_atom_site_aniso_U_23
_atom_site_aniso_U_13
_atom_site_aniso_U_12
Ru1 0.0318(3) 0.0254(3) 0.0247(3) -0.0022(2) -0.0082(2) -0.0056(2)
Ru2 0.0268(3) 0.0228(3) 0.0281(3) -0.0002(2) -0.0098(2) -0.0099(2)
Ru3 0.0453(3) 0.0224(3) 0.0383(3) -0.0019(2) -0.0217(3) -0.0092(3)
Ru4 0.0252(3) 0.0285(3) 0.0350(3) -0.0003(2) -0.0068(2) -0.0103(2)
Ru5 0.0304(3) 0.0306(3) 0.0284(3) -0.0045(2) -0.0095(2) -0.0117(2)
Ru6 0.0276(3) 0.0214(3) 0.0323(3) 0.0003(2) -0.0078(2) -0.0072(2)
P1 0.0297(9) 0.0276(9) 0.0318(10) 0.0025(7) -0.0066(8) -0.0081(8)
N1 0.030(3) 0.033(3) 0.021(3) -0.008(2) -0.009(2) -0.010(3)
N2 0.027(3) 0.030(3) 0.026(3) -0.005(2) -0.006(2) -0.005(2)
C100 0.034(4) 0.045(4) 0.034(5) -0.005(3) -0.005(4) -0.006(3)
O100 0.060(4) 0.081(4) 0.036(4) -0.003(3) 0.003(3) -0.031(3)
C101 0.054(5) 0.030(4) 0.038(5) -0.008(3) -0.009(4) 0.000(4)
O101 0.060(4) 0.051(4) 0.059(4) -0.003(3) 0.001(3) 0.004(3)
C102 0.046(4) 0.035(4) 0.035(5) 0.004(3) -0.007(4) -0.006(3)
O102 0.089(5) 0.087(5) 0.032(3) 0.001(3) -0.031(3) -0.013(4)
C201 0.032(4) 0.036(4) 0.040(5) -0.004(4) -0.007(3) -0.010(3)
O201 0.075(4) 0.060(4) 0.045(4) 0.012(3) -0.014(3) -0.026(3)
C202 0.031(4) 0.032(4) 0.048(5) 0.003(3) -0.014(3) -0.010(3)
O202 0.035(3) 0.074(4) 0.092(5) 0.014(4) -0.028(3) -0.026(3)
C301 0.056(5) 0.033(4) 0.053(5) -0.004(4) -0.024(4) -0.019(4)
O301 0.079(5) 0.049(4) 0.083(5) 0.008(3) -0.012(4) -0.035(4)
C302 0.083(7) 0.032(4) 0.054(6) -0.002(4) -0.036(5) -0.003(4)
O302 0.164(8) 0.045(4) 0.066(5) -0.026(4) -0.057(5) 0.013(4)
C303 0.067(5) 0.026(4) 0.059(5) 0.002(4) -0.034(5) -0.022(4)
O303 0.089(5) 0.054(4) 0.083(5) 0.010(3) -0.064(4) -0.027(3)
C400 0.039(4) 0.051(5) 0.053(5) -0.013(4) -0.015(4) -0.023(4)
O400 0.074(4) 0.099(5) 0.056(4) -0.019(4) -0.010(3) -0.061(4)
C401 0.026(4) 0.044(4) 0.056(5) 0.003(4) -0.009(3) -0.014(4)
O401 0.040(4) 0.071(4) 0.112(6) 0.005(4) -0.023(4) -0.009(3)
C402 0.045(5) 0.047(5) 0.056(5) 0.007(4) -0.008(4) -0.017(4)
O402 0.078(5) 0.049(4) 0.104(6) 0.007(4) 0.009(4) -0.038(4)
C501 0.061(5) 0.045(5) 0.032(5) -0.002(4) -0.016(4) -0.024(4)
O501 0.104(5) 0.076(5) 0.054(4) 0.020(4) -0.039(4) -0.040(4)
C502 0.038(4) 0.049(5) 0.051(5) -0.007(4) -0.017(4) -0.014(4)
O502 0.070(4) 0.070(4) 0.059(4) -0.038(4) -0.004(3) -0.006(4)
C601 0.031(4) 0.027(4) 0.063(5) 0.002(4) -0.017(4) -0.005(3)
O601 0.071(4) 0.034(3) 0.114(6) -0.015(3) -0.032(4) -0.021(3)
C602 0.036(4) 0.041(4) 0.056(6) 0.009(4) -0.010(4) -0.009(4)
O602 0.069(4) 0.085(5) 0.059(5) 0.033(4) 0.006(4) -0.012(4)
C1 0.022(3) 0.033(4) 0.016(3) -0.006(3) 0.004(3) -0.013(3)
C2 0.035(4) 0.037(4) 0.035(4) 0.001(3) -0.014(3) -0.013(3)
C3 0.029(4) 0.041(4) 0.049(5) 0.008(4) -0.026(3) -0.003(3)
C4 0.038(4) 0.040(4) 0.042(5) 0.008(3) -0.016(4) -0.006(3)
C5 0.033(4) 0.034(4) 0.033(4) 0.004(3) -0.009(3) -0.010(3)
C11 0.076(6) 0.020(4) 0.054(5) 0.002(3) -0.028(5) -0.009(4)
C12 0.036(4) 0.025(4) 0.039(4) 0.005(3) -0.008(3) -0.009(3)
C13 0.052(5) 0.051(5) 0.038(5) 0.012(4) -0.011(4) -0.028(4)
C14 0.070(6) 0.060(6) 0.033(5) 0.001(4) -0.006(4) -0.020(5)
C15 0.063(6) 0.071(6) 0.040(5) 0.015(4) 0.003(4) -0.028(5)
C16 0.041(5) 0.062(6) 0.066(6) 0.016(5) -0.007(4) -0.026(4)
C17 0.051(5) 0.037(4) 0.045(5) 0.009(3) -0.015(4) -0.016(4)
C21 0.030(4) 0.038(4) 0.041(4) 0.012(3) -0.007(3) -0.011(3)
C22 0.073(6) 0.047(5) 0.046(5) 0.006(4) 0.004(5) -0.012(5)
C23 0.087(7) 0.056(6) 0.061(6) 0.032(5) 0.000(6) -0.021(5)
C24 0.071(6) 0.039(5) 0.097(8) 0.029(5) -0.028(6) -0.025(5)
C25 0.092(8) 0.027(5) 0.090(8) 0.001(5) -0.007(6) -0.008(5)
C26 0.067(6) 0.037(5) 0.050(5) 0.004(4) 0.001(4) -0.008(4)
C31 0.041(4) 0.041(4) 0.029(4) 0.001(3) -0.009(3) -0.015(3)
C32 0.056(5) 0.043(5) 0.042(5) 0.006(4) -0.024(4) -0.016(4)
C33 0.066(6) 0.057(5) 0.056(6) -0.006(4) -0.029(5) -0.019(5)
C34 0.077(6) 0.076(7) 0.056(6) 0.007(5) -0.043(5) -0.036(6)
C35 0.045(5) 0.078(7) 0.063(6) 0.010(5) -0.034(5) -0.007(5)
C36 0.052(5) 0.054(5) 0.059(6) -0.001(4) -0.025(5) -0.004(4)

loop_
_atom_type_symbol
_atom_type_description
_atom_type_scat_dispersion_real
_atom_type_scat_dispersion_imag
_atom_type_scat_source
C C 0.0033 0.0016 'International Tables Vol C Tables 4.2.6.8 and 6.1.1.4'
H H 0.0000 0.0000 'International Tables Vol C Tables 4.2.6.8 and 6.1.1.4'
N N 0.0061 0.0033 'International Tables Vol C Tables 4.2.6.8 and 6.1.1.4'
O O 0.0106 0.0060 'International Tables Vol C Tables 4.2.6.8 and 6.1.1.4'
P P 0.1023 0.0942 'International Tables Vol C Tables 4.2.6.8 and 6.1.1.4'
Ru Ru -1.2594 0.8363 'International Tables Vol C Tables 4.2.6.8 and 6.1.1.4'

loop_
_geom_angle_atom_site_label_1
_geom_angle_atom_site_label_2
_geom_angle_atom_site_label_3
_geom_angle
_geom_angle_site_symmetry_1
_geom_angle_site_symmetry_3
_geom_angle_publ_flag
C101 Ru1 C102 92.7(3) . . ?
C101 Ru1 C100 84.7(3) . . ?
C102 Ru1 C100 90.5(3) . . ?
C101 Ru1 N1 96.5(3) . . ?
C102 Ru1 N1 167.7(3) . . ?
C100 Ru1 N1 98.4(3) . . ?
C101 Ru1 Ru4 105.0(3) . . ?
C102 Ru1 Ru4 131.7(3) . . ?
C100 Ru1 Ru4 48.3(2) . . ?
N1 Ru1 Ru4 53.25(15) . . ?
C101 Ru1 Ru3 71.6(3) . . ?
C102 Ru1 Ru3 98.8(3) . . ?
C100 Ru1 Ru3 154.8(2) . . ?
N1 Ru1 Ru3 76.45(15) . . ?
Ru4 Ru1 Ru3 129.29(6) . . ?
C101 Ru1 Ru2 123.6(3) . . ?
C102 Ru1 Ru2 117.4(3) . . ?
C100 Ru1 Ru2 136.2(2) . . ?
N1 Ru1 Ru2 50.48(16) . . ?
Ru4 Ru1 Ru2 89.58(7) . . ?
Ru3 Ru1 Ru2 58.10(4) . . ?
C101 Ru1 Ru6 164.6(3) . . ?
C102 Ru1 Ru6 97.3(2) . . ?
C100 Ru1 Ru6 83.5(2) . . ?
N1 Ru1 Ru6 75.52(15) . . ?
Ru4 Ru1 Ru6 59.60(7) . . ?
Ru3 Ru1 Ru6 118.01(8) . . ?
Ru2 Ru1 Ru6 61.29(5) . . ?
C202 Ru2 C201 86.3(3) . . ?
C202 Ru2 N1 174.6(3) . . ?
C201 Ru2 N1 96.6(3) . . ?
C202 Ru2 Ru3 97.6(2) . . ?
C201 Ru2 Ru3 91.4(2) . . ?
N1 Ru2 Ru3 77.78(14) . . ?
C202 Ru2 Ru1 125.4(2) . . ?
C201 Ru2 Ru1 138.0(2) . . ?
N1 Ru2 Ru1 49.92(15) . . ?
Ru3 Ru2 Ru1 60.65(5) . . ?
C202 Ru2 Ru5 133.3(2) . . ?
C201 Ru2 Ru5 84.1(2) . . ?
N1 Ru2 Ru5 51.82(14) . . ?
Ru3 Ru2 Ru5 128.18(6) . . ?
Ru1 Ru2 Ru5 89.85(8) . . ?
C202 Ru2 Ru6 104.3(2) . . ?
C201 Ru2 Ru6 142.3(2) . . ?
N1 Ru2 Ru6 76.22(15) . . ?
Ru3 Ru2 Ru6 121.98(7) . . ?
Ru1 Ru2 Ru6 62.82(4) . . ?
Ru5 Ru2 Ru6 62.12(6) . . ?
C303 Ru3 C301 90.1(4) . . ?
C303 Ru3 C302 91.3(4) . . ?
C301 Ru3 C302 98.5(4) . . ?
C303 Ru3 N2 167.9(3) . . ?
C301 Ru3 N2 97.1(3) . . ?
C302 Ru3 N2 97.2(3) . . ?
C303 Ru3 Ru2 86.1(2) . . ?
C301 Ru3 Ru2 90.5(2) . . ?
C302 Ru3 Ru2 170.7(3) . . ?
N2 Ru3 Ru2 84.08(15) . . ?
C303 Ru3 Ru1 86.2(2) . . ?
C301 Ru3 Ru1 151.7(2) . . ?
C302 Ru3 Ru1 109.7(3) . . ?
N2 Ru3 Ru1 82.82(16) . . ?
Ru2 Ru3 Ru1 61.25(7) . . ?
C402 Ru4 C401 91.0(3) . . ?
C402 Ru4 C100 86.6(4) . . ?
C401 Ru4 C100 88.9(3) . . ?
C402 Ru4 C400 85.8(4) . . ?
C401 Ru4 C400 91.1(3) . . ?
C100 Ru4 C400 172.4(3) . . ?
C402 Ru4 N1 166.6(3) . . ?
C401 Ru4 N1 102.2(3) . . ?
C100 Ru4 N1 96.1(3) . . ?
C400 Ru4 N1 91.3(3) . . ?
C402 Ru4 Ru5 119.3(3) . . ?
C401 Ru4 Ru5 119.0(3) . . ?
C100 Ru4 Ru5 139.2(2) . . ?
C400 Ru4 Ru5 46.3(2) . . ?
N1 Ru4 Ru5 51.66(13) . . ?
C402 Ru4 Ru1 127.3(3) . . ?
C401 Ru4 Ru1 112.1(3) . . ?
C100 Ru4 Ru1 49.5(2) . . ?
C400 Ru4 Ru1 136.9(2) . . ?
N1 Ru4 Ru1 49.73(14) . . ?
Ru5 Ru4 Ru1 90.71(7) . . ?
C402 Ru4 Ru6 90.3(3) . . ?
C401 Ru4 Ru6 175.9(3) . . ?
C100 Ru4 Ru6 87.3(2) . . ?
C400 Ru4 Ru6 92.8(2) . . ?
N1 Ru4 Ru6 76.70(15) . . ?
Ru5 Ru4 Ru6 63.46(6) . . ?
Ru1 Ru4 Ru6 64.11(6) . . ?
C502 Ru5 C501 85.5(4) . . ?
C502 Ru5 C400 92.4(3) . . ?
C501 Ru5 C400 98.6(4) . . ?
C502 Ru5 N1 169.9(3) . . ?
C501 Ru5 N1 98.2(3) . . ?
C400 Ru5 N1 96.3(3) . . ?
C502 Ru5 Ru4 131.8(3) . . ?
C501 Ru5 Ru4 124.9(3) . . ?
C400 Ru5 Ru4 50.9(2) . . ?
N1 Ru5 Ru4 52.87(16) . . ?
C502 Ru5 Ru2 119.9(2) . . ?
C501 Ru5 Ru2 105.5(3) . . ?
C400 Ru5 Ru2 140.5(2) . . ?
N1 Ru5 Ru2 50.09(15) . . ?
Ru4 Ru5 Ru2 89.65(8) . . ?
C502 Ru5 Ru6 99.2(3) . . ?
C501 Ru5 Ru6 167.0(2) . . ?
C400 Ru5 Ru6 93.2(2) . . ?
N1 Ru5 Ru6 75.22(16) . . ?
Ru4 Ru5 Ru6 60.02(7) . . ?
Ru2 Ru5 Ru6 61.66(6) . . ?
C602 Ru6 C601 92.5(4) . . ?
C602 Ru6 P1 90.5(2) . . ?
C601 Ru6 P1 89.8(2) . . ?
C602 Ru6 Ru4 88.3(2) . . ?
C601 Ru6 Ru4 85.7(2) . . ?
P1 Ru6 Ru4 175.36(5) . . ?
C602 Ru6 Ru2 133.9(3) . . ?
C601 Ru6 Ru2 132.0(3) . . ?
P1 Ru6 Ru2 99.56(7) . . ?
Ru4 Ru6 Ru2 84.46(5) . . ?
C602 Ru6 Ru5 144.2(2) . . ?
C601 Ru6 Ru5 79.5(2) . . ?
P1 Ru6 Ru5 123.96(6) . . ?
Ru4 Ru6 Ru5 56.52(3) . . ?
Ru2 Ru6 Ru5 56.22(3) . . ?
C602 Ru6 Ru1 82.6(2) . . ?
C601 Ru6 Ru1 141.7(2) . . ?
P1 Ru6 Ru1 127.98(6) . . ?
Ru4 Ru6 Ru1 56.29(3) . . ?
Ru2 Ru6 Ru1 55.89(7) . . ?
Ru5 Ru6 Ru1 82.69(6) . . ?
C12 P1 C31 102.9(4) . . ?
C12 P1 C21 104.5(3) . . ?
C31 P1 C21 101.8(3) . . ?
C12 P1 Ru6 113.7(2) . . ?
C31 P1 Ru6 120.9(2) . . ?
C21 P1 Ru6 111.1(2) . . ?
C1 N1 Ru1 115.6(4) . . ?
C1 N1 Ru2 117.1(4) . . ?
Ru1 N1 Ru2 79.60(18) . . ?
C1 N1 Ru5 117.9(4) . . ?
Ru1 N1 Ru5 126.5(3) . . ?
Ru2 N1 Ru5 78.09(17) . . ?
C1 N1 Ru4 120.3(4) . . ?
Ru1 N1 Ru4 77.02(18) . . ?
Ru2 N1 Ru4 122.6(2) . . ?
Ru5 N1 Ru4 75.47(18) . . ?
C5 N2 C1 119.4(6) . . ?
C5 N2 Ru3 125.0(5) . . ?
C1 N2 Ru3 115.6(4) . . ?
O100 C100 Ru4 139.2(7) . . ?
O100 C100 Ru1 138.6(7) . . ?
Ru4 C100 Ru1 82.2(3) . . ?
O101 C101 Ru1 171.0(8) . . ?
O102 C102 Ru1 176.2(7) . . ?
O201 C201 Ru2 178.7(7) . . ?
O202 C202 Ru2 174.9(7) . . ?
O301 C301 Ru3 174.3(7) . . ?
O302 C302 Ru3 171.3(8) . . ?
O303 C303 Ru3 178.0(8) . . ?
O400 C400 Ru5 141.8(7) . . ?
O400 C400 Ru4 135.2(7) . . ?
Ru5 C400 Ru4 82.8(3) . . ?
O401 C401 Ru4 174.8(8) . . ?
O402 C402 Ru4 179.1(9) . . ?
O501 C501 Ru5 177.7(8) . . ?
O502 C502 Ru5 177.9(7) . . ?
O601 C601 Ru6 177.5(8) . . ?
O602 C602 Ru6 177.4(8) . . ?
C2 C1 N2 120.0(6) . . ?
C2 C1 N1 122.2(6) . . ?
N2 C1 N1 117.8(6) . . ?
C1 C2 C3 120.5(7) . . ?
C2 C3 C4 119.0(7) . . ?
C5 C4 C3 119.5(7) . . ?
N2 C5 C4 121.5(7) . . ?
N2 C5 C11 120.2(6) . . ?
C4 C5 C11 118.3(7) . . ?
C13 C12 C17 117.4(7) . . ?
C13 C12 P1 119.4(6) . . ?
C17 C12 P1 123.1(6) . . ?
C14 C13 C12 121.4(8) . . ?
C13 C14 C15 120.6(9) . . ?
C16 C15 C14 119.1(8) . . ?
C15 C16 C17 120.5(8) . . ?
C16 C17 C12 121.0(8) . . ?
C26 C21 C22 118.8(8) . . ?
C26 C21 P1 123.9(6) . . ?
C22 C21 P1 117.2(6) . . ?
C23 C22 C21 119.6(9) . . ?
C24 C23 C22 120.8(9) . . ?
C25 C24 C23 119.2(9) . . ?
C24 C25 C26 122.0(10) . . ?
C21 C26 C25 119.5(9) . . ?
C32 C31 C36 118.5(8) . . ?
C32 C31 P1 120.4(6) . . ?
C36 C31 P1 120.8(6) . . ?
C31 C32 C33 120.6(8) . . ?
C34 C33 C32 119.7(9) . . ?
C35 C34 C33 120.5(9) . . ?
C34 C35 C36 120.4(8) . . ?
C35 C36 C31 120.3(9) . . ?

loop_
_geom_bond_atom_site_label_1
_geom_bond_atom_site_label_2
_geom_bond_distance
_geom_bond_site_symmetry_2
_geom_bond_publ_flag
Ru1 C101 1.879(8) . ?
Ru1 C102 1.883(8) . ?
Ru1 C100 2.111(9) . ?
Ru1 N1 2.155(6) . ?
Ru1 Ru4 2.7521(19) . ?
Ru1 Ru3 2.754(2) . ?
Ru1 Ru2 2.770(2) . ?
Ru1 Ru6 2.976(3) . ?
Ru2 C202 1.861(8) . ?
Ru2 C201 1.862(8) . ?
Ru2 N1 2.172(6) . ?
Ru2 Ru3 2.682(2) . ?
Ru2 Ru5 2.7710(19) . ?
Ru2 Ru6 2.934(3) . ?
Ru3 C303 1.854(8) . ?
Ru3 C301 1.902(10) . ?
Ru3 C302 1.941(9) . ?
Ru3 N2 2.206(6) . ?
Ru4 C402 1.874(9) . ?
Ru4 C401 1.908(8) . ?
Ru4 C100 2.075(8) . ?
Ru4 C400 2.149(8) . ?
Ru4 N1 2.263(6) . ?
Ru4 Ru5 2.747(2) . ?
Ru4 Ru6 2.853(3) . ?
Ru5 C502 1.850(8) . ?
Ru5 C501 1.869(8) . ?
Ru5 C400 2.003(8) . ?
Ru5 N1 2.226(5) . ?
Ru5 Ru6 2.947(3) . ?
Ru6 C602 1.883(9) . ?
Ru6 C601 1.887(8) . ?
Ru6 P1 2.368(3) . ?
P1 C12 1.818(8) . ?
P1 C31 1.828(8) . ?
P1 C21 1.836(8) . ?
N1 C1 1.389(8) . ?
N2 C5 1.353(9) . ?
N2 C1 1.378(9) . ?
C100 O100 1.146(9) . ?
C101 O101 1.142(9) . ?
C102 O102 1.134(9) . ?
C201 O201 1.132(9) . ?
C202 O202 1.139(9) . ?
C301 O301 1.136(10) . ?
C302 O302 1.121(10) . ?
C303 O303 1.142(9) . ?
C400 O400 1.151(9) . ?
C401 O401 1.131(9) . ?
C402 O402 1.125(10) . ?
C501 O501 1.136(10) . ?
C502 O502 1.155(9) . ?
C601 O601 1.128(9) . ?
C602 O602 1.143(10) . ?
C1 C2 1.369(9) . ?
C2 C3 1.379(10) . ?
C3 C4 1.386(11) . ?
C4 C5 1.366(10) . ?
C5 C11 1.502(10) . ?
C12 C13 1.392(11) . ?
C12 C17 1.396(11) . ?
C13 C14 1.364(11) . ?
C14 C15 1.388(13) . ?
C15 C16 1.370(13) . ?
C16 C17 1.381(12) . ?
C21 C26 1.366(11) . ?
C21 C22 1.393(11) . ?
C22 C23 1.380(13) . ?
C23 C24 1.350(14) . ?
C24 C25 1.347(14) . ?
C25 C26 1.373(12) . ?
C31 C32 1.366(11) . ?
C31 C36 1.398(11) . ?
C32 C33 1.388(12) . ?
C33 C34 1.360(13) . ?
C34 C35 1.360(13) . ?
C35 C36 1.364(13) . ?
